data_1575603
loop_
_publ_author_name
'Karnbrock, Simon B. H.'
'K&#xf6;ster, Jan F'
'Becker, Isabelle'
'Golz, Christopher'
'Meyer, Franc'
'Gimferrer, Mart&#xed;'
'Alcarazo, Manuel'

_publ_section_title
;
 Bis(amidophenolate)-supported pnictoranides: Lewis acid-induced
 electromerism in a bismuth complex.
;
_journal_issue 31
_journal_name_full 'Chemical science'
_journal_page_first 14178
_journal_page_last 14185
_journal_paper_doi 10.1039/d5sc03374h
_journal_volume 16
_journal_year 2025
_chemical_formula_moiety '4(C41 H49 As Fe N2 O4), 3(C2 H3 N)'
_chemical_formula_sum 'C170 H205 As4 Fe4 N11 O16'
_chemical_formula_weight 3181.52
_space_group_crystal_system monoclinic
_space_group_IT_number 14
_space_group_name_Hall '-P 2ybc'
_space_group_name_H-M_alt 'P 1 21/c 1'
_atom_sites_solution_hydrogens geom
_atom_sites_solution_primary dual
_audit_creation_date 2023-06-28
_audit_creation_method
;FinalCif V123 by Daniel Kratzert, Freiburg 2023, 
https://dkratzert.de/finalcif.html
;
_audit_update_record
;
2025-04-30 deposited with the CCDC.	2025-06-30 downloaded from the CCDC.
;
_cell_angle_alpha 90
_cell_angle_beta 90.710(2)
_cell_angle_gamma 90
_cell_formula_units_Z 2
_cell_length_a 11.1002(7)
_cell_length_b 24.3068(19)
_cell_length_c 29.174(2)
_cell_measurement_reflns_used 9381
_cell_measurement_temperature 100.00
_cell_measurement_theta_max 32.570
_cell_measurement_theta_min 2.256
_cell_volume 7870.8(10)
_computing_cell_refinement 'SAINT V8.40B (?, 2016)'
_computing_data_collection 'Bruker BIS V6.2.15/2021-03-16 && APEX4 2022.1-1'
_computing_data_reduction 'SAINT V8.40B (?, 2016)'
_computing_molecular_graphics 'Olex2 1.5 (Dolomanov et al., 2009)'
_computing_publication_material 'Olex2 1.5 (Dolomanov et al., 2009)'
_computing_structure_refinement 'XL  (Sheldrick, 2008)'
_computing_structure_solution 'XT  (Sheldrick, 2015)'
_diffrn_ambient_environment N~2~
_diffrn_ambient_temperature 100.00
_diffrn_detector CPAD
_diffrn_detector_area_resol_mean 7.41
_diffrn_detector_type 'Bruker PHOTON III'
_diffrn_measured_fraction_theta_full 0.999
_diffrn_measured_fraction_theta_max 0.923
_diffrn_measurement_device 'four-circle diffractometer'
_diffrn_measurement_device_type 'Bruker D8 VENTURE dual wavelength Mo/Cu'
_diffrn_measurement_method '\w and \f scans'
_diffrn_measurement_specimen_support 'MiTeGen micromount'
_diffrn_radiation_monochromator 'mirror optics'
_diffrn_radiation_probe x-ray
_diffrn_radiation_type MoK\a
_diffrn_radiation_wavelength 0.71073
_diffrn_reflns_av_R_equivalents 0.0522
_diffrn_reflns_av_unetI/netI 0.0343
_diffrn_reflns_Laue_measured_fraction_full 0.999
_diffrn_reflns_Laue_measured_fraction_max 0.923
_diffrn_reflns_limit_h_max 12
_diffrn_reflns_limit_h_min -16
_diffrn_reflns_limit_k_max 32
_diffrn_reflns_limit_k_min -36
_diffrn_reflns_limit_l_max 41
_diffrn_reflns_limit_l_min -43
_diffrn_reflns_number 153146
_diffrn_reflns_point_group_measured_fraction_full 0.999
_diffrn_reflns_point_group_measured_fraction_max 0.923
_diffrn_reflns_theta_full 25.242
_diffrn_reflns_theta_max 32.595
_diffrn_reflns_theta_min 2.127
_diffrn_source 'microfocus sealed X-ray tube'
_diffrn_source_current 1.0
_diffrn_source_power 0.05
_diffrn_source_type 'Incoatec I\ms'
_diffrn_source_voltage 50.0
_diffrn_standards_number 0
_exptl_absorpt_coefficient_mu 1.262
_exptl_absorpt_correction_T_max 1.0000
_exptl_absorpt_correction_T_min 0.6913
_exptl_absorpt_correction_type numerical
_exptl_absorpt_process_details
;
SADABS-2016/2 (Bruker,2016/2) was used for absorption correction.
wR2(int) was 0.1164 before and 0.0504 after correction.
The Ratio of minimum to maximum transmission is 0.6913.
The \l/2 correction factor is Not present.
;
_exptl_crystal_colour red
_exptl_crystal_colour_primary red
_exptl_crystal_density_diffrn 1.342
_exptl_crystal_description needle
_exptl_crystal_F_000 3332
_exptl_crystal_recrystallization_method 'from acetonitrile.'
_exptl_crystal_size_max 0.487
_exptl_crystal_size_mid 0.086
_exptl_crystal_size_min 0.077
_refine_diff_density_max 0.581
_refine_diff_density_min -0.827
_refine_diff_density_rms 0.077
_refine_ls_extinction_method none
_refine_ls_goodness_of_fit_ref 1.059
_refine_ls_hydrogen_treatment constr
_refine_ls_matrix_type full
_refine_ls_number_parameters 963
_refine_ls_number_reflns 26489
_refine_ls_number_restraints 3
_refine_ls_restrained_S_all 1.059
_refine_ls_R_factor_all 0.0438
_refine_ls_R_factor_gt 0.0346
_refine_ls_shift/su_max 0.008
_refine_ls_shift/su_mean 0.000
_refine_ls_structure_factor_coef Fsqd
_refine_ls_weighting_details 'w=1/[\s^2^(Fo^2^)+(0.0384P)^2^+3.9605P] where P=(Fo^2^+2Fc^2^)/3'
_refine_ls_weighting_scheme calc
_refine_ls_wR_factor_gt 0.0807
_refine_ls_wR_factor_ref 0.0844
_reflns_Friedel_coverage 0.000
_reflns_number_gt 22520
_reflns_number_total 26489
_reflns_threshold_expression 'I > 2\s(I)'
_cod_data_source_file d5sc03374h3.cif
_cod_data_source_block mo_2026_cg_0m
_cod_original_cell_volume 7870.9(10)
_cod_database_code 1575603
_olex2_refinement_description
;
1. Fixed Uiso
 At 1.2 times of:
  All C(H) groups
 At 1.5 times of:
  All C(H,H,H) groups
2. Restrained distances
 N6-C85
 1.14 with sigma of 0.02
 C85-C86
 1.46 with sigma of 0.02
 N6-C86
 2.59 with sigma of 0.04
3. Others
 Fixed Sof: N6(0.5) C85(0.5) C86(0.5) H86A(0.5) H86B(0.5) H86C(0.5)
4.a Aromatic/amide H refined with riding coordinates:
 C65(H65), C17(H17), C20(H20), C82(H82), C5(H5), C67(H67), C58(H58), C81(H81),
 C3(H3), C47(H47), C60(H60), C26(H26), C24(H24), C59(H59), C61(H61), C45(H45),
 C78(H78), C19(H19), C39(H39), C38(H38), C80(H80), C40(H40), C18(H18), C79(H79),
  C37(H37), C41(H41)
4.b Idealised Me refined as rotating group:
 C73(H73A,H73B,H73C), C8(H8A,H8B,H8C), C12(H12A,H12B,H12C), C75(H75A,H75B,
 H75C), C49(H49A,H49B,H49C), C10(H10A,H10B,H10C), C14(H14A,H14B,H14C), C51(H51A,
 H51B,H51C), C74(H74A,H74B,H74C), C69(H69A,H69B,H69C), C53(H53A,H53B,H53C),
 C13(H13A,H13B,H13C), C50(H50A,H50B,H50C), C28(H28A,H28B,H28C), C32(H32A,H32B,
 H32C), C55(H55A,H55B,H55C), C30(H30A,H30B,H30C), C34(H34A,H34B,H34C), C33(H33A,
 H33B,H33C), C71(H71A,H71B,H71C), C9(H9A,H9B,H9C), C29(H29A,H29B,H29C),
 C70(H70A,H70B,H70C), C84(H84A,H84B,H84C), C54(H54A,H54B,H54C), C86(H86A,H86B,
 H86C)
;
_olex2_submission_special_instructions 'No special instructions were received'
_shelx_shelxl_version_number 2018/3
_shelx_space_group_comment
;
The symmetry employed for this shelxl refinement is uniquely defined
by the following loop, which should always be used as a source of
symmetry information in preference to the above space-group names.
They are only intended as comments.
;
_shelx_estimated_absorpt_t_min 0.579
_shelx_estimated_absorpt_t_max 0.909
_diffrn_measurement_ambient_temperature_device_make 'Oxford Cryostream 800'

loop_
_space_group_symop_operation_xyz
'x, y, z'
'-x, y+1/2, -z+1/2'
'-x, -y, -z'
'x, -y-1/2, z-1/2'

loop_
_atom_site_label
_atom_site_type_symbol
_atom_site_fract_x
_atom_site_fract_y
_atom_site_fract_z
_atom_site_U_iso_or_equiv
_atom_site_adp_type
_atom_site_occupancy
_atom_site_site_symmetry_order
_atom_site_calc_flag
_atom_site_refinement_flags_posn
_atom_site_refinement_flags_adp
_atom_site_refinement_flags_occupancy
_atom_site_disorder_assembly
_atom_site_disorder_group
As2 As 0.79630(2) 0.23960(2) 0.74907(2) 0.00781(3) Uani 1 1 d . . . . .
As1 As 0.64471(2) 0.21760(2) 1.00095(2) 0.00880(3) Uani 1 1 d . . . . .
Fe2 Fe 0.88304(2) 0.22791(2) 0.82124(2) 0.00932(4) Uani 1 1 d . . . . .
Fe1 Fe 0.55750(2) 0.21877(2) 1.07232(2) 0.01126(4) Uani 1 1 d . . . . .
O5 O 0.79759(9) 0.17447(4) 0.71631(3) 0.01306(18) Uani 1 1 d . . . . .
O1 O 0.50930(9) 0.20388(4) 0.96430(3) 0.01262(18) Uani 1 1 d . . . . .
O6 O 0.92759(9) 0.25630(4) 0.71240(3) 0.01194(18) Uani 1 1 d . . . . .
O2 O 0.63544(9) 0.28791(4) 0.97718(4) 0.01466(19) Uani 1 1 d . . . . .
N3 N 0.62557(10) 0.22894(5) 0.74904(4) 0.0099(2) Uani 1 1 d . . . . .
O7 O 0.99663(11) 0.12593(5) 0.79191(4) 0.0258(2) Uani 1 1 d . . . . .
N1 N 0.69268(10) 0.14660(5) 0.98066(4) 0.0112(2) Uani 1 1 d . . . . .
O8 O 1.09024(10) 0.29665(5) 0.79997(4) 0.0235(2) Uani 1 1 d . . . . .
N4 N 0.75465(10) 0.31387(5) 0.73944(4) 0.0107(2) Uani 1 1 d . . . . .
N2 N 0.81403(10) 0.23140(5) 1.00359(4) 0.0118(2) Uani 1 1 d . . . . .
O4 O 0.36371(12) 0.28941(6) 1.03857(5) 0.0323(3) Uani 1 1 d . . . . .
O3 O 0.42429(14) 0.11931(6) 1.04898(5) 0.0390(3) Uani 1 1 d . . . . .
C63 C 0.92585(11) 0.30826(5) 0.69496(4) 0.0096(2) Uani 1 1 d . . . . .
C57 C 0.63562(11) 0.32579(5) 0.75074(4) 0.0100(2) Uani 1 1 d . . . . .
C62 C 0.83011(11) 0.34185(5) 0.70934(4) 0.0093(2) Uani 1 1 d . . . . .
C16 C 0.88345(12) 0.18372(5) 1.00047(4) 0.0109(2) Uani 1 1 d . . . . .
C15 C 0.81586(12) 0.13634(6) 0.98813(4) 0.0113(2) Uani 1 1 d . . . . .
C42 C 0.58889(12) 0.17967(5) 0.72831(4) 0.0099(2) Uani 1 1 d . . . . .
C21 C 0.84401(12) 0.28574(5) 0.99268(4) 0.0119(2) Uani 1 1 d . . . . .
C65 C 0.99334(12) 0.38063(5) 0.64631(4) 0.0115(2) Uani 1 1 d . . . . .
H65 H 1.049585 0.394515 0.624931 0.014 Uiso 1 1 calc R U . . .
C56 C 0.56228(12) 0.27818(5) 0.75504(4) 0.0101(2) Uani 1 1 d . . . . .
C2 C 0.62448(12) 0.12785(5) 0.94283(4) 0.0104(2) Uani 1 1 d . . . . .
C1 C 0.52307(12) 0.16118(5) 0.93461(4) 0.0104(2) Uani 1 1 d . . . . .
C17 C 1.00695(12) 0.17852(6) 1.00898(5) 0.0137(2) Uani 1 1 d . . . . .
H17 H 1.053327 0.209864 1.017391 0.016 Uiso 1 1 calc R U . . .
C22 C 0.74176(12) 0.31640(6) 0.97877(5) 0.0129(2) Uani 1 1 d . . . . .
C20 C 0.87168(13) 0.08527(6) 0.98559(5) 0.0140(2) Uani 1 1 d . . . . .
H20 H 0.825627 0.053379 0.978492 0.017 Uiso 1 1 calc R U . . .
C82 C 0.72926(13) 0.26135(6) 0.85295(5) 0.0156(3) Uani 1 1 d . . . . .
H82 H 0.667180 0.281810 0.838102 0.019 Uiso 1 1 calc R U . . .
C5 C 0.47438(12) 0.10802(6) 0.86835(4) 0.0121(2) Uani 1 1 d . . . . .
H5 H 0.422398 0.100486 0.843005 0.015 Uiso 1 1 calc R U . . .
C67 C 0.81589(12) 0.39442(5) 0.69145(5) 0.0110(2) Uani 1 1 d . . . . .
H67 H 0.750719 0.416833 0.700986 0.013 Uiso 1 1 calc R U . . .
C64 C 1.01006(11) 0.32698(5) 0.66347(4) 0.0101(2) Uani 1 1 d . . . . .
C58 C 0.58939(12) 0.37753(6) 0.76052(5) 0.0140(2) Uani 1 1 d . . . . .
H58 H 0.639647 0.409097 0.758957 0.017 Uiso 1 1 calc R U . . .
C81 C 0.73195(13) 0.20306(7) 0.85831(5) 0.0183(3) Uani 1 1 d . . . . .
H81 H 0.673243 0.177709 0.847278 0.022 Uiso 1 1 calc R U . . .
C3 C 0.65043(12) 0.08473(5) 0.91322(4) 0.0114(2) Uani 1 1 d . . . . .
H3 H 0.719011 0.062189 0.918741 0.014 Uiso 1 1 calc R U . . .
C43 C 0.68734(12) 0.15040(5) 0.71054(4) 0.0109(2) Uani 1 1 d . . . . .
C46 C 0.45286(12) 0.11059(6) 0.69798(4) 0.0122(2) Uani 1 1 d . . . . .
C47 C 0.47225(12) 0.15951(5) 0.72228(4) 0.0108(2) Uani 1 1 d . . . . .
H47 H 0.405921 0.178951 0.734666 0.013 Uiso 1 1 calc R U . . .
C23 C 0.75075(13) 0.37158(6) 0.96591(5) 0.0144(2) Uani 1 1 d . . . . .
C60 C 0.39568(13) 0.33691(6) 0.77540(5) 0.0159(3) Uani 1 1 d . . . . .
H60 H 0.313212 0.340981 0.783042 0.019 Uiso 1 1 calc R U . . .
C26 C 0.95669(12) 0.31015(6) 0.99301(5) 0.0133(2) Uani 1 1 d . . . . .
H26 H 1.025151 0.289917 1.003230 0.016 Uiso 1 1 calc R U . . .
C24 C 0.86728(13) 0.39415(6) 0.96569(5) 0.0157(3) Uani 1 1 d . . . . .
H24 H 0.876381 0.431389 0.956478 0.019 Uiso 1 1 calc R U . . .
C72 C 1.11240(12) 0.28960(6) 0.64754(5) 0.0121(2) Uani 1 1 d . . . . .
C59 C 0.46857(13) 0.38290(6) 0.77266(5) 0.0168(3) Uani 1 1 d . . . . .
H59 H 0.436403 0.418261 0.779052 0.020 Uiso 1 1 calc R U . . .
C77 C 1.00792(13) 0.26993(6) 0.80685(5) 0.0152(3) Uani 1 1 d . . . . .
C76 C 0.95158(13) 0.16577(6) 0.80249(5) 0.0152(3) Uani 1 1 d . . . . .
C66 C 0.89786(12) 0.41433(5) 0.65931(4) 0.0112(2) Uani 1 1 d . . . . .
C4 C 0.57516(12) 0.07459(5) 0.87521(4) 0.0115(2) Uani 1 1 d . . . . .
C61 C 0.44228(12) 0.28440(6) 0.76701(5) 0.0126(2) Uani 1 1 d . . . . .
H61 H 0.391840 0.252995 0.769502 0.015 Uiso 1 1 calc R U . . .
C45 C 0.55254(13) 0.08320(6) 0.68035(5) 0.0142(2) Uani 1 1 d . . . . .
H45 H 0.538929 0.050177 0.663658 0.017 Uiso 1 1 calc R U . . .
C48 C 0.32561(13) 0.08791(6) 0.68879(5) 0.0147(2) Uani 1 1 d . . . . .
C7 C 0.33790(12) 0.19013(6) 0.88851(5) 0.0128(2) Uani 1 1 d . . . . .
C78 C 0.83451(14) 0.28356(7) 0.87345(5) 0.0194(3) Uani 1 1 d . . . . .
H78 H 0.855912 0.321380 0.874577 0.023 Uiso 1 1 calc R U . . .
C36 C 0.44054(14) 0.26219(7) 1.05082(5) 0.0186(3) Uani 1 1 d . . . . .
C6 C 0.44631(11) 0.15237(5) 0.89724(4) 0.0106(2) Uani 1 1 d . . . . .
C73 C 1.19892(13) 0.31966(6) 0.61560(5) 0.0164(3) Uani 1 1 d . . . . .
H73A H 1.154323 0.333202 0.588686 0.025 Uiso 1 1 calc R U . . .
H73B H 1.262072 0.294241 0.605771 0.025 Uiso 1 1 calc R U . . .
H73C H 1.235714 0.350772 0.631916 0.025 Uiso 1 1 calc R U . . .
C25 C 0.96991(13) 0.36477(6) 0.97825(5) 0.0140(2) Uani 1 1 d . . . . .
C35 C 0.47764(15) 0.15804(7) 1.05770(5) 0.0212(3) Uani 1 1 d . . . . .
C19 C 0.99580(13) 0.08097(6) 0.99351(5) 0.0148(3) Uani 1 1 d . . . . .
H19 H 1.034574 0.046286 0.990911 0.018 Uiso 1 1 calc R U . . .
C27 C 1.09676(13) 0.38964(6) 0.97689(5) 0.0167(3) Uani 1 1 d . . . . .
C52 C 0.77718(13) 0.07107(6) 0.66359(5) 0.0167(3) Uani 1 1 d . . . . .
C39 C 0.70724(14) 0.25776(7) 1.10258(5) 0.0220(3) Uani 1 1 d . . . . .
H39 H 0.763589 0.279944 1.086755 0.026 Uiso 1 1 calc R U . . .
C44 C 0.67160(12) 0.10154(6) 0.68579(5) 0.0128(2) Uani 1 1 d . . . . .
C11 C 0.60967(13) 0.02893(6) 0.84159(5) 0.0148(3) Uani 1 1 d . . . . .
C8 C 0.26958(14) 0.17454(6) 0.84441(5) 0.0189(3) Uani 1 1 d . . . . .
H8A H 0.238560 0.136948 0.847119 0.028 Uiso 1 1 calc R U . . .
H8B H 0.324269 0.176661 0.818353 0.028 Uiso 1 1 calc R U . . .
H8C H 0.202248 0.200045 0.839557 0.028 Uiso 1 1 calc R U . . .
C68 C 0.87756(13) 0.47173(6) 0.63891(5) 0.0148(3) Uani 1 1 d . . . . .
C12 C 0.51497(15) 0.02100(7) 0.80345(5) 0.0223(3) Uani 1 1 d . . . . .
H12A H 0.540107 -0.008927 0.783187 0.033 Uiso 1 1 calc R U . . .
H12B H 0.507015 0.055074 0.785712 0.033 Uiso 1 1 calc R U . . .
H12C H 0.437278 0.011778 0.817067 0.033 Uiso 1 1 calc R U . . .
C38 C 0.71546(14) 0.20001(8) 1.10923(5) 0.0231(3) Uani 1 1 d . . . . .
H38 H 0.777873 0.176663 1.098659 0.028 Uiso 1 1 calc R U . . .
C75 C 1.05894(13) 0.23976(6) 0.62179(5) 0.0177(3) Uani 1 1 d . . . . .
H75A H 1.007925 0.218606 0.642552 0.027 Uiso 1 1 calc R U . . .
H75B H 1.124410 0.216333 0.610831 0.027 Uiso 1 1 calc R U . . .
H75C H 1.010479 0.252635 0.595615 0.027 Uiso 1 1 calc R U . . .
C80 C 0.83910(15) 0.18998(7) 0.88328(5) 0.0228(3) Uani 1 1 d . . . . .
H80 H 0.863465 0.154118 0.892436 0.027 Uiso 1 1 calc R U . . .
C49 C 0.32266(15) 0.02495(6) 0.69367(6) 0.0224(3) Uani 1 1 d . . . . .
H49A H 0.373429 0.008293 0.670186 0.034 Uiso 1 1 calc R U . . .
H49B H 0.239649 0.011865 0.689795 0.034 Uiso 1 1 calc R U . . .
H49C H 0.353031 0.014546 0.724142 0.034 Uiso 1 1 calc R U . . .
C10 C 0.37910(14) 0.25027(6) 0.88401(5) 0.0172(3) Uani 1 1 d . . . . .
H10A H 0.438284 0.253167 0.859478 0.026 Uiso 1 1 calc R U . . .
H10B H 0.415834 0.262407 0.913008 0.026 Uiso 1 1 calc R U . . .
H10C H 0.309437 0.273574 0.876675 0.026 Uiso 1 1 calc R U . . .
C31 C 0.63938(14) 0.40548(6) 0.95178(6) 0.0191(3) Uani 1 1 d . . . . .
C14 C 0.72912(15) 0.04428(7) 0.81865(6) 0.0232(3) Uani 1 1 d . . . . .
H14A H 0.717378 0.077241 0.799774 0.035 Uiso 1 1 calc R U . . .
H14B H 0.755559 0.013758 0.799268 0.035 Uiso 1 1 calc R U . . .
H14C H 0.790505 0.051614 0.842298 0.035 Uiso 1 1 calc R U . . .
C51 C 0.28774(16) 0.10322(8) 0.63964(6) 0.0266(3) Uani 1 1 d . . . . .
H51A H 0.289047 0.143322 0.636176 0.040 Uiso 1 1 calc R U . . .
H51B H 0.206132 0.089535 0.633387 0.040 Uiso 1 1 calc R U . . .
H51C H 0.343851 0.086594 0.617982 0.040 Uiso 1 1 calc R U . . .
C40 C 0.60045(15) 0.27662(8) 1.12363(6) 0.0264(4) Uani 1 1 d . . . . .
H40 H 0.573208 0.313654 1.124537 0.032 Uiso 1 1 calc R U . . .
C74 C 1.18759(13) 0.26952(7) 0.68911(5) 0.0184(3) Uani 1 1 d . . . . .
H74A H 1.222314 0.301279 0.705202 0.028 Uiso 1 1 calc R U . . .
H74B H 1.252506 0.245526 0.678522 0.028 Uiso 1 1 calc R U . . .
H74C H 1.135695 0.249016 0.709996 0.028 Uiso 1 1 calc R U . . .
C18 C 1.06216(12) 0.12716(6) 1.00512(5) 0.0142(2) Uani 1 1 d . . . . .
H18 H 1.146422 0.123897 1.010548 0.017 Uiso 1 1 calc R U . . .
C69 C 0.98251(16) 0.49029(7) 0.60915(6) 0.0246(3) Uani 1 1 d . . . . .
H69A H 0.967560 0.527801 0.598148 0.037 Uiso 1 1 calc R U . . .
H69B H 0.989895 0.465423 0.582895 0.037 Uiso 1 1 calc R U . . .
H69C H 1.057313 0.489552 0.627338 0.037 Uiso 1 1 calc R U . . .
C53 C 0.88127(15) 0.06238(7) 0.69782(6) 0.0237(3) Uani 1 1 d . . . . .
H53A H 0.915265 0.098109 0.706630 0.035 Uiso 1 1 calc R U . . .
H53B H 0.943803 0.039869 0.683600 0.035 Uiso 1 1 calc R U . . .
H53C H 0.851312 0.043587 0.725131 0.035 Uiso 1 1 calc R U . . .
C13 C 0.62447(16) -0.02602(6) 0.86716(6) 0.0234(3) Uani 1 1 d . . . . .
H13A H 0.644195 -0.055106 0.845228 0.035 Uiso 1 1 calc R U . . .
H13B H 0.549093 -0.035214 0.882531 0.035 Uiso 1 1 calc R U . . .
H13C H 0.689544 -0.022777 0.890004 0.035 Uiso 1 1 calc R U . . .
C50 C 0.23323(14) 0.11106(7) 0.72214(6) 0.0224(3) Uani 1 1 d . . . . .
H50A H 0.258824 0.102846 0.753669 0.034 Uiso 1 1 calc R U . . .
H50B H 0.154496 0.094170 0.716011 0.034 Uiso 1 1 calc R U . . .
H50C H 0.227187 0.150991 0.718092 0.034 Uiso 1 1 calc R U . . .
C28 C 1.17953(15) 0.35250(8) 0.94841(7) 0.0287(4) Uani 1 1 d . . . . .
H28A H 1.146337 0.348858 0.917276 0.043 Uiso 1 1 calc R U . . .
H28B H 1.184912 0.316096 0.962719 0.043 Uiso 1 1 calc R U . . .
H28C H 1.260060 0.368914 0.947102 0.043 Uiso 1 1 calc R U . . .
C79 C 0.90307(14) 0.23890(8) 0.89220(5) 0.0222(3) Uani 1 1 d . . . . .
H79 H 0.978333 0.241756 0.907877 0.027 Uiso 1 1 calc R U . . .
C32 C 0.58143(16) 0.38104(7) 0.90811(7) 0.0280(4) Uani 1 1 d . . . . .
H32A H 0.508172 0.401654 0.900250 0.042 Uiso 1 1 calc R U . . .
H32B H 0.560848 0.342385 0.913495 0.042 Uiso 1 1 calc R U . . .
H32C H 0.638377 0.383507 0.882793 0.042 Uiso 1 1 calc R U . . .
C55 C 0.82333(16) 0.10514(8) 0.62302(6) 0.0266(3) Uani 1 1 d . . . . .
H55A H 0.758661 0.109393 0.600121 0.040 Uiso 1 1 calc R U . . .
H55B H 0.891829 0.086252 0.609141 0.040 Uiso 1 1 calc R U . . .
H55C H 0.848927 0.141487 0.633934 0.040 Uiso 1 1 calc R U . . .
C30 C 1.09754(15) 0.44696(7) 0.95507(6) 0.0246(3) Uani 1 1 d . . . . .
H30A H 1.049726 0.472211 0.973684 0.037 Uiso 1 1 calc R U . . .
H30B H 1.062785 0.444929 0.924070 0.037 Uiso 1 1 calc R U . . .
H30C H 1.180606 0.460425 0.953488 0.037 Uiso 1 1 calc R U . . .
C34 C 0.54802(16) 0.40545(7) 0.99093(7) 0.0294(4) Uani 1 1 d . . . . .
H34A H 0.521802 0.367655 0.996921 0.044 Uiso 1 1 calc R U . . .
H34B H 0.478152 0.427926 0.982169 0.044 Uiso 1 1 calc R U . . .
H34C H 0.585845 0.420738 1.018655 0.044 Uiso 1 1 calc R U . . .
C33 C 0.67189(16) 0.46556(7) 0.94159(7) 0.0286(4) Uani 1 1 d . . . . .
H33A H 0.598735 0.485924 0.933132 0.043 Uiso 1 1 calc R U . . .
H33B H 0.728846 0.466894 0.916216 0.043 Uiso 1 1 calc R U . . .
H33C H 0.708869 0.482242 0.968921 0.043 Uiso 1 1 calc R U . . .
C71 C 0.86299(16) 0.51400(6) 0.67759(6) 0.0214(3) Uani 1 1 d . . . . .
H71A H 0.937104 0.515362 0.696160 0.032 Uiso 1 1 calc R U . . .
H71B H 0.795439 0.503238 0.696959 0.032 Uiso 1 1 calc R U . . .
H71C H 0.847118 0.550364 0.664327 0.032 Uiso 1 1 calc R U . . .
C9 C 0.24999(13) 0.18460(7) 0.92855(6) 0.0222(3) Uani 1 1 d . . . . .
H9A H 0.291532 0.194154 0.957301 0.033 Uiso 1 1 calc R U . . .
H9B H 0.220793 0.146613 0.930213 0.033 Uiso 1 1 calc R U . . .
H9C H 0.181616 0.209514 0.923670 0.033 Uiso 1 1 calc R U . . .
C29 C 1.14806(15) 0.39427(7) 1.02594(6) 0.0238(3) Uani 1 1 d . . . . .
H29A H 1.149653 0.357769 1.040200 0.036 Uiso 1 1 calc R U . . .
H29B H 1.097126 0.418899 1.043915 0.036 Uiso 1 1 calc R U . . .
H29C H 1.230088 0.409094 1.024961 0.036 Uiso 1 1 calc R U . . .
C37 C 0.61304(15) 0.18357(9) 1.13462(5) 0.0277(4) Uani 1 1 d . . . . .
H37 H 0.595625 0.147133 1.144275 0.033 Uiso 1 1 calc R U . . .
C41 C 0.54128(15) 0.23061(9) 1.14312(5) 0.0273(4) Uani 1 1 d . . . . .
H41 H 0.467060 0.231233 1.158984 0.033 Uiso 1 1 calc R U . . .
C70 C 0.76256(16) 0.47067(7) 0.60901(6) 0.0259(3) Uani 1 1 d . . . . .
H70A H 0.748409 0.507282 0.595951 0.039 Uiso 1 1 calc R U . . .
H70B H 0.693802 0.460109 0.627829 0.039 Uiso 1 1 calc R U . . .
H70C H 0.772181 0.443931 0.584175 0.039 Uiso 1 1 calc R U . . .
C84 C 1.06756(18) 0.42063(8) 0.76531(7) 0.0319(4) Uani 1 1 d . . . . .
H84A H 1.058437 0.389355 0.744356 0.048 Uiso 1 1 calc R U . . .
H84B H 1.149089 0.420571 0.778594 0.048 Uiso 1 1 calc R U . . .
H84C H 1.054210 0.454983 0.748414 0.048 Uiso 1 1 calc R U . . .
C54 C 0.73899(16) 0.01425(7) 0.64574(7) 0.0311(4) Uani 1 1 d . . . . .
H54A H 0.705352 -0.007310 0.670918 0.047 Uiso 1 1 calc R U . . .
H54B H 0.809270 -0.004863 0.633437 0.047 Uiso 1 1 calc R U . . .
H54C H 0.677930 0.018635 0.621464 0.047 Uiso 1 1 calc R U . . .
C83 C 0.9802(2) 0.41617(8) 0.80165(8) 0.0385(5) Uani 1 1 d . . . . .
N5 N 0.9116(3) 0.41252(9) 0.83030(9) 0.0650(7) Uani 1 1 d . . . . .
N6 N 0.7004(4) 0.52660(16) 0.50336(14) 0.0452(9) Uani 0.5 1 d D . P A -1
C85 C 0.6017(4) 0.51645(15) 0.49861(13) 0.0327(8) Uani 0.5 1 d D . P A -1
C86 C 0.4734(4) 0.5032(2) 0.49110(16) 0.0372(10) Uani 0.5 1 d D . P A -1
H86A H 0.465540 0.476308 0.466208 0.056 Uiso 0.5 1 calc R U P A -1
H86B H 0.429312 0.536750 0.482863 0.056 Uiso 0.5 1 calc R U P A -1
H86C H 0.440148 0.487674 0.519248 0.056 Uiso 0.5 1 calc R U P A -1

loop_
_atom_site_aniso_label
_atom_site_aniso_U_11
_atom_site_aniso_U_22
_atom_site_aniso_U_33
_atom_site_aniso_U_23
_atom_site_aniso_U_13
_atom_site_aniso_U_12
As2 0.00815(6) 0.00726(6) 0.00805(6) 0.00079(4) 0.00168(4) 0.00059(4)
As1 0.00995(6) 0.00889(6) 0.00759(6) -0.00040(4) 0.00135(4) 0.00017(4)
Fe2 0.00935(8) 0.01021(8) 0.00845(8) 0.00104(6) 0.00159(6) 0.00008(6)
Fe1 0.01117(9) 0.01532(9) 0.00731(8) -0.00055(6) 0.00088(6) 0.00179(7)
O5 0.0110(4) 0.0106(4) 0.0176(5) -0.0041(4) 0.0027(3) 0.0005(3)
O1 0.0119(4) 0.0142(4) 0.0117(4) -0.0041(3) -0.0005(3) 0.0022(4)
O6 0.0118(4) 0.0101(4) 0.0140(4) 0.0044(3) 0.0059(3) 0.0023(3)
O2 0.0129(4) 0.0110(4) 0.0201(5) 0.0041(4) -0.0004(4) -0.0006(4)
N3 0.0094(5) 0.0071(5) 0.0133(5) -0.0011(4) 0.0007(4) 0.0009(4)
O7 0.0284(6) 0.0199(6) 0.0289(6) -0.0033(5) -0.0045(5) 0.0110(5)
N1 0.0124(5) 0.0100(5) 0.0114(5) -0.0023(4) -0.0014(4) 0.0014(4)
O8 0.0186(5) 0.0247(6) 0.0272(6) 0.0031(5) 0.0005(4) -0.0078(4)
N4 0.0101(5) 0.0080(5) 0.0140(5) 0.0011(4) 0.0040(4) 0.0009(4)
N2 0.0113(5) 0.0096(5) 0.0143(5) 0.0006(4) 0.0015(4) 0.0001(4)
O4 0.0251(6) 0.0400(8) 0.0319(7) 0.0090(6) 0.0040(5) 0.0168(6)
O3 0.0503(9) 0.0269(7) 0.0400(8) -0.0022(6) 0.0116(7) -0.0188(6)
C63 0.0106(5) 0.0087(5) 0.0095(5) 0.0005(4) 0.0009(4) 0.0000(4)
C57 0.0105(5) 0.0108(5) 0.0089(5) 0.0005(4) 0.0028(4) 0.0001(4)
C62 0.0092(5) 0.0091(5) 0.0098(5) -0.0004(4) 0.0012(4) -0.0009(4)
C16 0.0128(6) 0.0108(6) 0.0091(5) 0.0007(4) 0.0024(4) 0.0011(5)
C15 0.0131(6) 0.0127(6) 0.0082(5) 0.0005(4) 0.0001(4) 0.0007(5)
C42 0.0135(6) 0.0075(5) 0.0088(5) 0.0008(4) 0.0006(4) 0.0004(4)
C21 0.0156(6) 0.0105(6) 0.0095(5) -0.0003(4) 0.0018(4) -0.0002(5)
C65 0.0115(6) 0.0116(6) 0.0114(6) 0.0017(4) 0.0021(4) -0.0022(5)
C56 0.0122(6) 0.0101(6) 0.0079(5) -0.0002(4) 0.0012(4) 0.0017(4)
C2 0.0112(5) 0.0109(6) 0.0090(5) 0.0016(4) 0.0004(4) -0.0019(4)
C1 0.0116(5) 0.0101(5) 0.0095(5) -0.0002(4) 0.0025(4) -0.0007(4)
C17 0.0131(6) 0.0142(6) 0.0139(6) 0.0007(5) 0.0012(5) -0.0006(5)
C22 0.0132(6) 0.0126(6) 0.0129(6) 0.0004(5) 0.0014(4) -0.0007(5)
C20 0.0182(6) 0.0115(6) 0.0124(6) -0.0008(5) -0.0005(5) 0.0009(5)
C82 0.0135(6) 0.0222(7) 0.0113(6) -0.0003(5) 0.0032(5) 0.0030(5)
C5 0.0129(6) 0.0132(6) 0.0103(6) -0.0004(4) -0.0002(4) -0.0024(5)
C67 0.0116(6) 0.0087(5) 0.0129(6) 0.0009(4) 0.0014(4) 0.0009(4)
C64 0.0090(5) 0.0121(6) 0.0092(5) 0.0003(4) 0.0015(4) 0.0000(4)
C58 0.0152(6) 0.0087(6) 0.0182(6) 0.0004(5) 0.0059(5) 0.0005(5)
C81 0.0170(6) 0.0224(7) 0.0157(6) 0.0024(5) 0.0076(5) -0.0030(6)
C3 0.0129(6) 0.0105(6) 0.0109(6) 0.0004(4) 0.0008(4) 0.0007(5)
C43 0.0132(6) 0.0092(5) 0.0104(5) 0.0004(4) 0.0010(4) 0.0007(5)
C46 0.0156(6) 0.0105(6) 0.0104(6) 0.0004(4) -0.0006(4) -0.0015(5)
C47 0.0119(6) 0.0098(5) 0.0107(5) 0.0007(4) 0.0013(4) 0.0004(4)
C23 0.0165(6) 0.0116(6) 0.0151(6) 0.0016(5) 0.0007(5) 0.0006(5)
C60 0.0125(6) 0.0162(6) 0.0192(7) 0.0001(5) 0.0048(5) 0.0031(5)
C26 0.0141(6) 0.0125(6) 0.0134(6) -0.0004(5) 0.0009(4) -0.0006(5)
C24 0.0189(6) 0.0115(6) 0.0167(6) 0.0013(5) 0.0025(5) -0.0021(5)
C72 0.0103(6) 0.0143(6) 0.0118(6) 0.0011(5) 0.0030(4) 0.0013(5)
C59 0.0165(6) 0.0120(6) 0.0220(7) 0.0010(5) 0.0070(5) 0.0049(5)
C77 0.0151(6) 0.0166(6) 0.0139(6) 0.0007(5) -0.0005(5) -0.0004(5)
C76 0.0152(6) 0.0171(6) 0.0132(6) 0.0022(5) -0.0013(5) 0.0007(5)
C66 0.0136(6) 0.0093(5) 0.0108(6) 0.0012(4) 0.0006(4) -0.0013(5)
C4 0.0142(6) 0.0103(6) 0.0103(6) -0.0003(4) 0.0017(4) -0.0013(5)
C61 0.0109(6) 0.0125(6) 0.0144(6) -0.0006(5) 0.0018(4) -0.0011(5)
C45 0.0176(6) 0.0111(6) 0.0139(6) -0.0026(5) 0.0009(5) -0.0015(5)
C48 0.0149(6) 0.0140(6) 0.0151(6) -0.0013(5) -0.0010(5) -0.0025(5)
C7 0.0110(6) 0.0144(6) 0.0129(6) -0.0011(5) -0.0007(4) -0.0005(5)
C78 0.0200(7) 0.0223(7) 0.0159(7) -0.0079(5) 0.0044(5) -0.0004(6)
C36 0.0172(7) 0.0243(7) 0.0142(6) 0.0012(5) 0.0037(5) 0.0020(6)
C6 0.0101(5) 0.0115(6) 0.0103(5) 0.0004(4) 0.0010(4) -0.0014(4)
C73 0.0123(6) 0.0197(7) 0.0174(6) 0.0032(5) 0.0055(5) -0.0002(5)
C25 0.0166(6) 0.0127(6) 0.0126(6) -0.0002(5) 0.0018(5) -0.0022(5)
C35 0.0245(7) 0.0227(7) 0.0166(7) 0.0031(6) 0.0062(5) -0.0023(6)
C19 0.0167(6) 0.0141(6) 0.0135(6) -0.0003(5) -0.0001(5) 0.0042(5)
C27 0.0160(6) 0.0150(6) 0.0190(7) -0.0005(5) 0.0021(5) -0.0048(5)
C52 0.0183(7) 0.0148(6) 0.0170(7) -0.0059(5) 0.0043(5) 0.0012(5)
C39 0.0167(7) 0.0341(9) 0.0151(7) -0.0098(6) -0.0025(5) -0.0021(6)
C44 0.0158(6) 0.0103(6) 0.0125(6) -0.0017(4) 0.0028(4) 0.0008(5)
C11 0.0199(6) 0.0124(6) 0.0122(6) -0.0035(5) -0.0004(5) 0.0017(5)
C8 0.0174(7) 0.0182(7) 0.0208(7) -0.0030(5) -0.0079(5) 0.0018(5)
C68 0.0190(6) 0.0107(6) 0.0149(6) 0.0039(5) 0.0019(5) -0.0001(5)
C12 0.0293(8) 0.0197(7) 0.0176(7) -0.0086(6) -0.0059(6) 0.0039(6)
C38 0.0166(7) 0.0367(9) 0.0158(7) -0.0009(6) -0.0035(5) 0.0070(6)
C75 0.0176(7) 0.0170(7) 0.0186(7) -0.0048(5) 0.0061(5) -0.0003(5)
C80 0.0258(8) 0.0292(8) 0.0135(7) 0.0096(6) 0.0079(5) 0.0065(6)
C49 0.0214(7) 0.0146(7) 0.0310(8) -0.0021(6) -0.0033(6) -0.0051(6)
C10 0.0199(7) 0.0137(6) 0.0179(7) 0.0002(5) -0.0042(5) 0.0012(5)
C31 0.0187(7) 0.0112(6) 0.0274(8) 0.0046(5) -0.0007(6) 0.0017(5)
C14 0.0239(8) 0.0253(8) 0.0207(7) -0.0053(6) 0.0071(6) 0.0036(6)
C51 0.0250(8) 0.0337(9) 0.0208(8) 0.0028(6) -0.0086(6) -0.0033(7)
C40 0.0234(8) 0.0368(9) 0.0190(7) -0.0162(7) -0.0034(6) 0.0040(7)
C74 0.0125(6) 0.0249(7) 0.0178(7) 0.0048(5) 0.0013(5) 0.0055(5)
C18 0.0134(6) 0.0159(6) 0.0134(6) 0.0007(5) 0.0015(5) 0.0028(5)
C69 0.0335(9) 0.0150(7) 0.0254(8) 0.0087(6) 0.0110(6) -0.0003(6)
C53 0.0223(7) 0.0219(8) 0.0267(8) -0.0061(6) 0.0007(6) 0.0112(6)
C13 0.0370(9) 0.0122(6) 0.0209(7) -0.0022(5) -0.0035(6) 0.0032(6)
C50 0.0159(7) 0.0230(8) 0.0285(8) -0.0079(6) 0.0038(6) -0.0059(6)
C28 0.0209(8) 0.0275(9) 0.0381(10) -0.0072(7) 0.0113(7) -0.0056(7)
C79 0.0184(7) 0.0391(9) 0.0092(6) -0.0025(6) 0.0003(5) 0.0052(6)
C32 0.0273(8) 0.0209(8) 0.0354(9) 0.0049(7) -0.0116(7) 0.0025(6)
C55 0.0281(8) 0.0300(9) 0.0220(8) 0.0001(6) 0.0119(6) 0.0066(7)
C30 0.0238(8) 0.0210(8) 0.0290(8) 0.0069(6) 0.0014(6) -0.0087(6)
C34 0.0247(8) 0.0222(8) 0.0414(10) 0.0050(7) 0.0091(7) 0.0084(7)
C33 0.0262(8) 0.0130(7) 0.0465(11) 0.0077(7) -0.0043(7) 0.0011(6)
C71 0.0321(8) 0.0094(6) 0.0228(7) 0.0005(5) 0.0046(6) 0.0010(6)
C9 0.0132(6) 0.0314(8) 0.0221(7) 0.0003(6) 0.0050(5) 0.0019(6)
C29 0.0235(8) 0.0233(8) 0.0245(8) 0.0018(6) -0.0050(6) -0.0082(6)
C37 0.0254(8) 0.0444(10) 0.0133(7) 0.0105(7) -0.0031(6) 0.0033(7)
C41 0.0198(7) 0.0534(11) 0.0089(6) -0.0059(7) 0.0013(5) 0.0033(7)
C70 0.0286(8) 0.0214(8) 0.0274(8) 0.0076(6) -0.0088(6) 0.0026(6)
C84 0.0394(10) 0.0210(8) 0.0350(10) -0.0011(7) -0.0127(8) -0.0045(7)
C54 0.0255(8) 0.0220(8) 0.0460(11) -0.0201(8) 0.0079(7) 0.0003(7)
C83 0.0584(13) 0.0191(8) 0.0378(11) 0.0004(7) -0.0033(10) 0.0065(9)
N5 0.0946(19) 0.0392(12) 0.0619(15) 0.0100(10) 0.0256(14) 0.0172(12)
N6 0.052(2) 0.038(2) 0.045(2) 0.0028(16) -0.0153(18) 0.0154(18)
C85 0.054(3) 0.0218(17) 0.0219(17) 0.0052(13) 0.0003(16) 0.0111(17)
C86 0.044(3) 0.0302(19) 0.037(3) 0.002(2) 0.0159(19) 0.007(2)

loop_
_atom_type_symbol
_atom_type_description
_atom_type_scat_dispersion_real
_atom_type_scat_dispersion_imag
_atom_type_scat_source
C C 0.0033 0.0016 'International Tables Vol C Tables 4.2.6.8 and 6.1.1.4'
H H 0.0000 0.0000 'International Tables Vol C Tables 4.2.6.8 and 6.1.1.4'
As As 0.0499 2.0058 'International Tables Vol C Tables 4.2.6.8 and 6.1.1.4'
Fe Fe 0.3463 0.8444 'International Tables Vol C Tables 4.2.6.8 and 6.1.1.4'
N N 0.0061 0.0033 'International Tables Vol C Tables 4.2.6.8 and 6.1.1.4'
O O 0.0106 0.0060 'International Tables Vol C Tables 4.2.6.8 and 6.1.1.4'

loop_
_geom_angle_atom_site_label_1
_geom_angle_atom_site_label_2
_geom_angle_atom_site_label_3
_geom_angle
_geom_angle_site_symmetry_1
_geom_angle_site_symmetry_3
_geom_angle_publ_flag
O5 As2 Fe2 110.99(3) . . ?
O5 As2 O6 83.02(4) . . ?
O5 As2 N3 84.14(4) . . ?
O5 As2 N4 138.30(5) . . ?
O6 As2 Fe2 103.23(3) . . ?
O6 As2 N3 144.21(5) . . ?
O6 As2 N4 84.13(4) . . ?
N3 As2 Fe2 112.56(4) . . ?
N4 As2 Fe2 110.53(4) . . ?
N4 As2 N3 83.59(5) . . ?
O1 As1 Fe1 100.11(3) . . ?
O1 As1 N1 83.45(5) . . ?
O1 As1 N2 147.22(5) . . ?
O2 As1 Fe1 107.79(3) . . ?
O2 As1 O1 84.81(4) . . ?
O2 As1 N1 137.48(5) . . ?
O2 As1 N2 84.43(5) . . ?
N1 As1 Fe1 114.46(4) . . ?
N1 As1 N2 83.84(5) . . ?
N2 As1 Fe1 112.65(4) . . ?
C82 Fe2 As2 91.25(4) . . ?
C81 Fe2 As2 100.23(4) . . ?
C81 Fe2 C82 39.59(6) . . ?
C81 Fe2 C78 66.40(6) . . ?
C81 Fe2 C79 66.61(6) . . ?
C77 Fe2 As2 91.80(5) . . ?
C77 Fe2 C82 121.27(6) . . ?
C77 Fe2 C81 156.87(7) . . ?
C77 Fe2 C76 94.44(7) . . ?
C77 Fe2 C78 90.52(7) . . ?
C77 Fe2 C80 130.41(7) . . ?
C77 Fe2 C79 94.97(7) . . ?
C76 Fe2 As2 89.95(4) . . ?
C76 Fe2 C82 144.20(6) . . ?
C76 Fe2 C81 105.17(7) . . ?
C76 Fe2 C78 151.49(6) . . ?
C76 Fe2 C80 89.83(7) . . ?
C76 Fe2 C79 111.78(7) . . ?
C78 Fe2 As2 117.98(5) . . ?
C78 Fe2 C82 39.07(6) . . ?
C80 Fe2 As2 137.67(5) . . ?
C80 Fe2 C82 65.99(6) . . ?
C80 Fe2 C81 39.71(6) . . ?
C80 Fe2 C78 66.07(7) . . ?
C80 Fe2 C79 39.25(7) . . ?
C79 Fe2 As2 156.58(5) . . ?
C79 Fe2 C82 66.12(6) . . ?
C79 Fe2 C78 39.74(6) . . ?
C36 Fe1 As1 90.09(5) . . ?
C36 Fe1 C39 116.78(7) . . ?
C36 Fe1 C38 155.65(7) . . ?
C36 Fe1 C40 90.70(7) . . ?
C36 Fe1 C37 138.84(7) . . ?
C36 Fe1 C41 101.21(7) . . ?
C35 Fe1 As1 89.25(5) . . ?
C35 Fe1 C36 92.79(8) . . ?
C35 Fe1 C39 150.35(7) . . ?
C35 Fe1 C38 110.81(8) . . ?
C35 Fe1 C40 146.76(7) . . ?
C35 Fe1 C37 90.55(8) . . ?
C35 Fe1 C41 107.63(8) . . ?
C39 Fe1 As1 92.66(5) . . ?
C39 Fe1 C40 39.43(6) . . ?
C38 Fe1 As1 95.93(5) . . ?
C38 Fe1 C39 39.56(7) . . ?
C38 Fe1 C40 66.37(7) . . ?
C40 Fe1 As1 123.81(5) . . ?
C37 Fe1 As1 130.98(5) . . ?
C37 Fe1 C39 66.19(7) . . ?
C37 Fe1 C38 39.66(7) . . ?
C37 Fe1 C40 66.04(8) . . ?
C37 Fe1 C41 39.53(7) . . ?
C41 Fe1 As1 158.97(5) . . ?
C41 Fe1 C39 66.45(7) . . ?
C41 Fe1 C38 66.74(6) . . ?
C41 Fe1 C40 39.50(8) . . ?
C43 O5 As2 114.70(8) . . ?
C1 O1 As1 113.91(8) . . ?
C63 O6 As2 114.14(8) . . ?
C22 O2 As1 114.30(8) . . ?
C42 N3 As2 113.51(9) . . ?
C42 N3 C56 129.92(11) . . ?
C56 N3 As2 112.52(9) . . ?
C15 N1 As1 112.86(9) . . ?
C15 N1 C2 125.30(11) . . ?
C2 N1 As1 112.83(9) . . ?
C57 N4 As2 113.26(9) . . ?
C57 N4 C62 128.59(11) . . ?
C62 N4 As2 114.34(8) . . ?
C16 N2 As1 113.30(9) . . ?
C16 N2 C21 129.48(12) . . ?
C21 N2 As1 113.15(9) . . ?
O6 C63 C62 115.71(11) . . ?
O6 C63 C64 122.82(11) . . ?
C64 C63 C62 121.43(12) . . ?
N4 C57 C56 113.36(11) . . ?
C58 C57 N4 126.12(12) . . ?
C58 C57 C56 120.37(12) . . ?
N4 C62 C63 111.43(11) . . ?
C67 C62 N4 128.15(12) . . ?
C67 C62 C63 120.28(12) . . ?
N2 C16 C15 113.58(12) . . ?
N2 C16 C17 127.27(12) . . ?
C17 C16 C15 119.13(12) . . ?
N1 C15 C16 113.96(12) . . ?
C20 C15 N1 125.75(12) . . ?
C20 C15 C16 120.26(12) . . ?
N3 C42 C43 111.62(11) . . ?
C47 C42 N3 128.33(12) . . ?
C47 C42 C43 119.99(12) . . ?
N2 C21 C22 111.75(12) . . ?
C26 C21 N2 128.33(12) . . ?
C26 C21 C22 119.90(12) . . ?
C64 C65 H65 118.5 . . ?
C66 C65 H65 118.5 . . ?
C66 C65 C64 122.96(12) . . ?
N3 C56 C57 113.34(12) . . ?
C61 C56 N3 127.48(12) . . ?
C61 C56 C57 119.05(12) . . ?
C1 C2 N1 111.68(11) . . ?
C3 C2 N1 128.17(12) . . ?
C3 C2 C1 120.02(12) . . ?
O1 C1 C2 115.27(11) . . ?
O1 C1 C6 122.90(12) . . ?
C6 C1 C2 121.75(12) . . ?
C16 C17 H17 120.1 . . ?
C18 C17 C16 119.85(13) . . ?
C18 C17 H17 120.1 . . ?
O2 C22 C21 115.60(12) . . ?
O2 C22 C23 122.77(12) . . ?
C23 C22 C21 121.59(13) . . ?
C15 C20 H20 120.1 . . ?
C15 C20 C19 119.81(13) . . ?
C19 C20 H20 120.1 . . ?
Fe2 C82 H82 125.9 . . ?
C81 C82 Fe2 69.51(8) . . ?
C81 C82 H82 125.8 . . ?
C78 C82 Fe2 70.38(8) . . ?
C78 C82 H82 125.8 . . ?
C78 C82 C81 108.49(13) . . ?
C4 C5 H5 118.5 . . ?
C4 C5 C6 122.95(12) . . ?
C6 C5 H5 118.5 . . ?
C62 C67 H67 120.1 . . ?
C62 C67 C66 119.85(12) . . ?
C66 C67 H67 120.1 . . ?
C63 C64 C65 116.72(12) . . ?
C63 C64 C72 120.79(12) . . ?
C65 C64 C72 122.45(12) . . ?
C57 C58 H58 120.2 . . ?
C57 C58 C59 119.65(13) . . ?
C59 C58 H58 120.2 . . ?
Fe2 C81 H81 124.2 . . ?
C82 C81 Fe2 70.89(8) . . ?
C82 C81 H81 126.4 . . ?
C80 C81 Fe2 70.09(8) . . ?
C80 C81 C82 107.11(14) . . ?
C80 C81 H81 126.4 . . ?
C2 C3 H3 120.1 . . ?
C2 C3 C4 119.85(12) . . ?
C4 C3 H3 120.1 . . ?
O5 C43 C42 115.89(11) . . ?
O5 C43 C44 122.23(12) . . ?
C44 C43 C42 121.74(12) . . ?
C47 C46 C48 121.90(12) . . ?
C45 C46 C47 118.33(12) . . ?
C45 C46 C48 119.73(12) . . ?
C42 C47 C46 119.97(12) . . ?
C42 C47 H47 120.0 . . ?
C46 C47 H47 120.0 . . ?
C22 C23 C24 116.43(13) . . ?
C22 C23 C31 121.79(13) . . ?
C24 C23 C31 121.77(13) . . ?
C59 C60 H60 119.7 . . ?
C59 C60 C61 120.61(13) . . ?
C61 C60 H60 119.7 . . ?
C21 C26 H26 120.0 . . ?
C21 C26 C25 120.06(13) . . ?
C25 C26 H26 120.0 . . ?
C23 C24 H24 118.3 . . ?
C25 C24 C23 123.35(13) . . ?
C25 C24 H24 118.3 . . ?
C64 C72 C73 112.00(11) . . ?
C64 C72 C75 109.38(11) . . ?
C64 C72 C74 110.19(11) . . ?
C73 C72 C75 108.61(11) . . ?
C73 C72 C74 106.97(11) . . ?
C75 C72 C74 109.63(12) . . ?
C58 C59 H59 119.9 . . ?
C60 C59 C58 120.21(13) . . ?
C60 C59 H59 119.9 . . ?
O8 C77 Fe2 176.34(13) . . ?
O7 C76 Fe2 177.83(13) . . ?
C65 C66 C67 118.74(12) . . ?
C65 C66 C68 122.50(12) . . ?
C67 C66 C68 118.74(12) . . ?
C5 C4 C3 118.69(12) . . ?
C5 C4 C11 122.42(12) . . ?
C3 C4 C11 118.83(12) . . ?
C56 C61 C60 120.04(13) . . ?
C56 C61 H61 120.0 . . ?
C60 C61 H61 120.0 . . ?
C46 C45 H45 118.1 . . ?
C46 C45 C44 123.88(13) . . ?
C44 C45 H45 118.1 . . ?
C46 C48 C49 111.20(12) . . ?
C51 C48 C46 108.45(12) . . ?
C51 C48 C49 108.79(13) . . ?
C50 C48 C46 112.27(12) . . ?
C50 C48 C49 106.99(13) . . ?
C50 C48 C51 109.08(13) . . ?
C6 C7 C8 111.76(11) . . ?
C6 C7 C10 110.48(11) . . ?
C6 C7 C9 109.02(12) . . ?
C8 C7 C10 107.93(12) . . ?
C8 C7 C9 107.71(12) . . ?
C9 C7 C10 109.89(12) . . ?
Fe2 C78 H78 125.4 . . ?
C82 C78 Fe2 70.55(8) . . ?
C82 C78 H78 126.1 . . ?
C82 C78 C79 107.77(14) . . ?
C79 C78 Fe2 69.55(8) . . ?
C79 C78 H78 126.1 . . ?
O4 C36 Fe1 177.44(15) . . ?
C1 C6 C5 116.72(12) . . ?
C1 C6 C7 120.65(12) . . ?
C5 C6 C7 122.62(11) . . ?
C72 C73 H73A 109.5 . . ?
C72 C73 H73B 109.5 . . ?
C72 C73 H73C 109.5 . . ?
H73A C73 H73B 109.5 . . ?
H73A C73 H73C 109.5 . . ?
H73B C73 H73C 109.5 . . ?
C26 C25 C27 118.70(13) . . ?
C24 C25 C26 118.57(13) . . ?
C24 C25 C27 122.73(13) . . ?
O3 C35 Fe1 178.45(16) . . ?
C20 C19 H19 120.0 . . ?
C18 C19 C20 120.05(13) . . ?
C18 C19 H19 120.0 . . ?
C25 C27 C28 109.72(12) . . ?
C25 C27 C29 109.53(12) . . ?
C30 C27 C25 112.29(13) . . ?
C30 C27 C28 107.61(14) . . ?
C30 C27 C29 108.43(13) . . ?
C29 C27 C28 109.19(14) . . ?
C44 C52 C55 109.16(12) . . ?
C53 C52 C44 111.39(12) . . ?
C53 C52 C55 108.68(14) . . ?
C53 C52 C54 107.46(14) . . ?
C54 C52 C44 111.59(13) . . ?
C54 C52 C55 108.47(14) . . ?
Fe1 C39 H39 125.1 . . ?
C38 C39 Fe1 70.13(9) . . ?
C38 C39 H39 125.9 . . ?
C40 C39 Fe1 70.51(9) . . ?
C40 C39 H39 125.9 . . ?
C40 C39 C38 108.25(16) . . ?
C43 C44 C45 116.08(12) . . ?
C43 C44 C52 122.37(12) . . ?
C45 C44 C52 121.47(12) . . ?
C4 C11 C12 112.39(12) . . ?
C4 C11 C14 109.05(12) . . ?
C4 C11 C13 110.15(12) . . ?
C12 C11 C14 107.55(13) . . ?
C12 C11 C13 108.11(12) . . ?
C13 C11 C14 109.52(13) . . ?
C7 C8 H8A 109.5 . . ?
C7 C8 H8B 109.5 . . ?
C7 C8 H8C 109.5 . . ?
H8A C8 H8B 109.5 . . ?
H8A C8 H8C 109.5 . . ?
H8B C8 H8C 109.5 . . ?
C66 C68 C71 109.88(12) . . ?
C66 C68 C70 108.80(12) . . ?
C69 C68 C66 112.32(12) . . ?
C69 C68 C71 107.91(13) . . ?
C69 C68 C70 108.40(13) . . ?
C71 C68 C70 109.50(13) . . ?
C11 C12 H12A 109.5 . . ?
C11 C12 H12B 109.5 . . ?
C11 C12 H12C 109.5 . . ?
H12A C12 H12B 109.5 . . ?
H12A C12 H12C 109.5 . . ?
H12B C12 H12C 109.5 . . ?
Fe1 C38 H38 124.9 . . ?
C39 C38 Fe1 70.30(9) . . ?
C39 C38 H38 126.3 . . ?
C39 C38 C37 107.37(15) . . ?
C37 C38 Fe1 70.11(9) . . ?
C37 C38 H38 126.3 . . ?
C72 C75 H75A 109.5 . . ?
C72 C75 H75B 109.5 . . ?
C72 C75 H75C 109.5 . . ?
H75A C75 H75B 109.5 . . ?
H75A C75 H75C 109.5 . . ?
H75B C75 H75C 109.5 . . ?
Fe2 C80 H80 125.3 . . ?
C81 C80 Fe2 70.20(8) . . ?
C81 C80 H80 125.6 . . ?
C79 C80 Fe2 70.46(9) . . ?
C79 C80 C81 108.81(14) . . ?
C79 C80 H80 125.6 . . ?
C48 C49 H49A 109.5 . . ?
C48 C49 H49B 109.5 . . ?
C48 C49 H49C 109.5 . . ?
H49A C49 H49B 109.5 . . ?
H49A C49 H49C 109.5 . . ?
H49B C49 H49C 109.5 . . ?
C7 C10 H10A 109.5 . . ?
C7 C10 H10B 109.5 . . ?
C7 C10 H10C 109.5 . . ?
H10A C10 H10B 109.5 . . ?
H10A C10 H10C 109.5 . . ?
H10B C10 H10C 109.5 . . ?
C23 C31 C32 109.96(13) . . ?
C34 C31 C23 109.64(13) . . ?
C34 C31 C32 110.00(14) . . ?
C33 C31 C23 111.83(13) . . ?
C33 C31 C32 107.70(14) . . ?
C33 C31 C34 107.67(14) . . ?
C11 C14 H14A 109.5 . . ?
C11 C14 H14B 109.5 . . ?
C11 C14 H14C 109.5 . . ?
H14A C14 H14B 109.5 . . ?
H14A C14 H14C 109.5 . . ?
H14B C14 H14C 109.5 . . ?
C48 C51 H51A 109.5 . . ?
C48 C51 H51B 109.5 . . ?
C48 C51 H51C 109.5 . . ?
H51A C51 H51B 109.5 . . ?
H51A C51 H51C 109.5 . . ?
H51B C51 H51C 109.5 . . ?
Fe1 C40 H40 125.7 . . ?
C39 C40 Fe1 70.06(9) . . ?
C39 C40 H40 125.9 . . ?
C39 C40 C41 108.19(16) . . ?
C41 C40 Fe1 69.91(9) . . ?
C41 C40 H40 125.9 . . ?
C72 C74 H74A 109.5 . . ?
C72 C74 H74B 109.5 . . ?
C72 C74 H74C 109.5 . . ?
H74A C74 H74B 109.5 . . ?
H74A C74 H74C 109.5 . . ?
H74B C74 H74C 109.5 . . ?
C17 C18 H18 119.6 . . ?
C19 C18 C17 120.86(13) . . ?
C19 C18 H18 119.6 . . ?
C68 C69 H69A 109.5 . . ?
C68 C69 H69B 109.5 . . ?
C68 C69 H69C 109.5 . . ?
H69A C69 H69B 109.5 . . ?
H69A C69 H69C 109.5 . . ?
H69B C69 H69C 109.5 . . ?
C52 C53 H53A 109.5 . . ?
C52 C53 H53B 109.5 . . ?
C52 C53 H53C 109.5 . . ?
H53A C53 H53B 109.5 . . ?
H53A C53 H53C 109.5 . . ?
H53B C53 H53C 109.5 . . ?
C11 C13 H13A 109.5 . . ?
C11 C13 H13B 109.5 . . ?
C11 C13 H13C 109.5 . . ?
H13A C13 H13B 109.5 . . ?
H13A C13 H13C 109.5 . . ?
H13B C13 H13C 109.5 . . ?
C48 C50 H50A 109.5 . . ?
C48 C50 H50B 109.5 . . ?
C48 C50 H50C 109.5 . . ?
H50A C50 H50B 109.5 . . ?
H50A C50 H50C 109.5 . . ?
H50B C50 H50C 109.5 . . ?
C27 C28 H28A 109.5 . . ?
C27 C28 H28B 109.5 . . ?
C27 C28 H28C 109.5 . . ?
H28A C28 H28B 109.5 . . ?
H28A C28 H28C 109.5 . . ?
H28B C28 H28C 109.5 . . ?
Fe2 C79 H79 124.5 . . ?
C78 C79 Fe2 70.71(8) . . ?
C78 C79 H79 126.1 . . ?
C80 C79 Fe2 70.29(9) . . ?
C80 C79 C78 107.79(14) . . ?
C80 C79 H79 126.1 . . ?
C31 C32 H32A 109.5 . . ?
C31 C32 H32B 109.5 . . ?
C31 C32 H32C 109.5 . . ?
H32A C32 H32B 109.5 . . ?
H32A C32 H32C 109.5 . . ?
H32B C32 H32C 109.5 . . ?
C52 C55 H55A 109.5 . . ?
C52 C55 H55B 109.5 . . ?
C52 C55 H55C 109.5 . . ?
H55A C55 H55B 109.5 . . ?
H55A C55 H55C 109.5 . . ?
H55B C55 H55C 109.5 . . ?
C27 C30 H30A 109.5 . . ?
C27 C30 H30B 109.5 . . ?
C27 C30 H30C 109.5 . . ?
H30A C30 H30B 109.5 . . ?
H30A C30 H30C 109.5 . . ?
H30B C30 H30C 109.5 . . ?
C31 C34 H34A 109.5 . . ?
C31 C34 H34B 109.5 . . ?
C31 C34 H34C 109.5 . . ?
H34A C34 H34B 109.5 . . ?
H34A C34 H34C 109.5 . . ?
H34B C34 H34C 109.5 . . ?
C31 C33 H33A 109.5 . . ?
C31 C33 H33B 109.5 . . ?
C31 C33 H33C 109.5 . . ?
H33A C33 H33B 109.5 . . ?
H33A C33 H33C 109.5 . . ?
H33B C33 H33C 109.5 . . ?
C68 C71 H71A 109.5 . . ?
C68 C71 H71B 109.5 . . ?
C68 C71 H71C 109.5 . . ?
H71A C71 H71B 109.5 . . ?
H71A C71 H71C 109.5 . . ?
H71B C71 H71C 109.5 . . ?
C7 C9 H9A 109.5 . . ?
C7 C9 H9B 109.5 . . ?
C7 C9 H9C 109.5 . . ?
H9A C9 H9B 109.5 . . ?
H9A C9 H9C 109.5 . . ?
H9B C9 H9C 109.5 . . ?
C27 C29 H29A 109.5 . . ?
C27 C29 H29B 109.5 . . ?
C27 C29 H29C 109.5 . . ?
H29A C29 H29B 109.5 . . ?
H29A C29 H29C 109.5 . . ?
H29B C29 H29C 109.5 . . ?
Fe1 C37 H37 125.4 . . ?
C38 C37 Fe1 70.23(9) . . ?
C38 C37 H37 125.7 . . ?
C41 C37 Fe1 70.27(9) . . ?
C41 C37 C38 108.62(17) . . ?
C41 C37 H37 125.7 . . ?
Fe1 C41 H41 124.6 . . ?
C40 C41 Fe1 70.58(9) . . ?
C40 C41 H41 126.2 . . ?
C37 C41 Fe1 70.20(9) . . ?
C37 C41 C40 107.56(15) . . ?
C37 C41 H41 126.2 . . ?
C68 C70 H70A 109.5 . . ?
C68 C70 H70B 109.5 . . ?
C68 C70 H70C 109.5 . . ?
H70A C70 H70B 109.5 . . ?
H70A C70 H70C 109.5 . . ?
H70B C70 H70C 109.5 . . ?
H84A C84 H84B 109.5 . . ?
H84A C84 H84C 109.5 . . ?
H84B C84 H84C 109.5 . . ?
C83 C84 H84A 109.5 . . ?
C83 C84 H84B 109.5 . . ?
C83 C84 H84C 109.5 . . ?
C52 C54 H54A 109.5 . . ?
C52 C54 H54B 109.5 . . ?
C52 C54 H54C 109.5 . . ?
H54A C54 H54B 109.5 . . ?
H54A C54 H54C 109.5 . . ?
H54B C54 H54C 109.5 . . ?
N5 C83 C84 179.8(3) . . ?
N6 C85 C86 178.5(5) . . ?
C85 C86 H86A 109.5 . . ?
C85 C86 H86B 109.5 . . ?
C85 C86 H86C 109.5 . . ?
H86A C86 H86B 109.5 . . ?
H86A C86 H86C 109.5 . . ?
H86B C86 H86C 109.5 . . ?

loop_
_geom_bond_atom_site_label_1
_geom_bond_atom_site_label_2
_geom_bond_distance
_geom_bond_site_symmetry_2
_geom_bond_publ_flag
As2 Fe2 2.3219(3) . ?
As2 O5 1.8493(10) . ?
As2 O6 1.8633(10) . ?
As2 N3 1.9127(11) . ?
As2 N4 1.8837(11) . ?
As1 Fe1 2.3071(3) . ?
As1 O1 1.8638(10) . ?
As1 O2 1.8467(10) . ?
As1 N1 1.9027(11) . ?
As1 N2 1.9098(12) . ?
Fe2 C82 2.1140(14) . ?
Fe2 C81 2.0957(14) . ?
Fe2 C77 1.7764(15) . ?
Fe2 C76 1.7804(15) . ?
Fe2 C78 2.1118(15) . ?
Fe2 C80 2.0942(15) . ?
Fe2 C79 2.0964(15) . ?
Fe1 C36 1.7814(16) . ?
Fe1 C35 1.7713(17) . ?
Fe1 C39 2.0986(15) . ?
Fe1 C38 2.0964(15) . ?
Fe1 C40 2.1045(16) . ?
Fe1 C37 2.0948(16) . ?
Fe1 C41 2.0957(15) . ?
O5 C43 1.3651(16) . ?
O1 C1 1.3615(16) . ?
O6 C63 1.3617(16) . ?
O2 C22 1.3686(17) . ?
N3 C42 1.4000(16) . ?
N3 C56 1.4000(16) . ?
O7 C76 1.1345(19) . ?
N1 C15 1.4042(17) . ?
N1 C2 1.4065(17) . ?
O8 C77 1.1408(19) . ?
N4 C57 1.3961(17) . ?
N4 C62 1.3975(16) . ?
N2 C16 1.3953(17) . ?
N2 C21 1.3998(17) . ?
O4 C36 1.134(2) . ?
O3 C35 1.139(2) . ?
C63 C62 1.4082(17) . ?
C63 C64 1.3951(18) . ?
C57 C56 1.4213(18) . ?
C57 C58 1.3893(18) . ?
C62 C67 1.3886(18) . ?
C16 C15 1.4185(19) . ?
C16 C17 1.3959(19) . ?
C15 C20 1.3897(19) . ?
C42 C43 1.4082(18) . ?
C42 C47 1.3936(18) . ?
C21 C22 1.4132(19) . ?
C21 C26 1.3843(19) . ?
C65 H65 0.9500 . ?
C65 C64 1.4083(18) . ?
C65 C66 1.3956(19) . ?
C56 C61 1.3894(18) . ?
C2 C1 1.4051(18) . ?
C2 C3 1.3906(18) . ?
C1 C6 1.3919(18) . ?
C17 H17 0.9500 . ?
C17 C18 1.3959(19) . ?
C22 C23 1.3965(19) . ?
C20 H20 0.9500 . ?
C20 C19 1.398(2) . ?
C82 H82 0.9500 . ?
C82 C81 1.426(2) . ?
C82 C78 1.413(2) . ?
C5 H5 0.9500 . ?
C5 C4 1.3952(19) . ?
C5 C6 1.4057(18) . ?
C67 H67 0.9500 . ?
C67 C66 1.4009(18) . ?
C64 C72 1.5315(18) . ?
C58 H58 0.9500 . ?
C58 C59 1.3975(19) . ?
C81 H81 0.9500 . ?
C81 C80 1.423(2) . ?
C3 H3 0.9500 . ?
C3 C4 1.4020(18) . ?
C43 C44 1.3997(18) . ?
C46 C47 1.3995(18) . ?
C46 C45 1.3951(19) . ?
C46 C48 1.5368(19) . ?
C47 H47 0.9500 . ?
C23 C24 1.405(2) . ?
C23 C31 1.538(2) . ?
C60 H60 0.9500 . ?
C60 C59 1.383(2) . ?
C60 C61 1.3999(19) . ?
C26 H26 0.9500 . ?
C26 C25 1.4040(19) . ?
C24 H24 0.9500 . ?
C24 C25 1.390(2) . ?
C72 C73 1.5319(19) . ?
C72 C75 1.540(2) . ?
C72 C74 1.543(2) . ?
C59 H59 0.9500 . ?
C66 C68 1.5323(19) . ?
C4 C11 1.5328(19) . ?
C61 H61 0.9500 . ?
C45 H45 0.9500 . ?
C45 C44 1.402(2) . ?
C48 C49 1.537(2) . ?
C48 C51 1.535(2) . ?
C48 C50 1.529(2) . ?
C7 C6 1.5322(19) . ?
C7 C8 1.5330(19) . ?
C7 C10 1.538(2) . ?
C7 C9 1.537(2) . ?
C78 H78 0.9500 . ?
C78 C79 1.430(2) . ?
C73 H73A 0.9800 . ?
C73 H73B 0.9800 . ?
C73 H73C 0.9800 . ?
C25 C27 1.533(2) . ?
C19 H19 0.9500 . ?
C19 C18 1.383(2) . ?
C27 C28 1.539(2) . ?
C27 C30 1.532(2) . ?
C27 C29 1.538(2) . ?
C52 C44 1.5363(19) . ?
C52 C53 1.532(2) . ?
C52 C55 1.538(2) . ?
C52 C54 1.534(2) . ?
C39 H39 0.9500 . ?
C39 C38 1.420(3) . ?
C39 C40 1.418(2) . ?
C11 C12 1.533(2) . ?
C11 C14 1.539(2) . ?
C11 C13 1.538(2) . ?
C8 H8A 0.9800 . ?
C8 H8B 0.9800 . ?
C8 H8C 0.9800 . ?
C68 C69 1.530(2) . ?
C68 C71 1.536(2) . ?
C68 C70 1.537(2) . ?
C12 H12A 0.9800 . ?
C12 H12B 0.9800 . ?
C12 H12C 0.9800 . ?
C38 H38 0.9500 . ?
C38 C37 1.422(2) . ?
C75 H75A 0.9800 . ?
C75 H75B 0.9800 . ?
C75 H75C 0.9800 . ?
C80 H80 0.9500 . ?
C80 C79 1.408(3) . ?
C49 H49A 0.9800 . ?
C49 H49B 0.9800 . ?
C49 H49C 0.9800 . ?
C10 H10A 0.9800 . ?
C10 H10B 0.9800 . ?
C10 H10C 0.9800 . ?
C31 C32 1.539(2) . ?
C31 C34 1.537(2) . ?
C31 C33 1.534(2) . ?
C14 H14A 0.9800 . ?
C14 H14B 0.9800 . ?
C14 H14C 0.9800 . ?
C51 H51A 0.9800 . ?
C51 H51B 0.9800 . ?
C51 H51C 0.9800 . ?
C40 H40 0.9500 . ?
C40 C41 1.419(3) . ?
C74 H74A 0.9800 . ?
C74 H74B 0.9800 . ?
C74 H74C 0.9800 . ?
C18 H18 0.9500 . ?
C69 H69A 0.9800 . ?
C69 H69B 0.9800 . ?
C69 H69C 0.9800 . ?
C53 H53A 0.9800 . ?
C53 H53B 0.9800 . ?
C53 H53C 0.9800 . ?
C13 H13A 0.9800 . ?
C13 H13B 0.9800 . ?
C13 H13C 0.9800 . ?
C50 H50A 0.9800 . ?
C50 H50B 0.9800 . ?
C50 H50C 0.9800 . ?
C28 H28A 0.9800 . ?
C28 H28B 0.9800 . ?
C28 H28C 0.9800 . ?
C79 H79 0.9500 . ?
C32 H32A 0.9800 . ?
C32 H32B 0.9800 . ?
C32 H32C 0.9800 . ?
C55 H55A 0.9800 . ?
C55 H55B 0.9800 . ?
C55 H55C 0.9800 . ?
C30 H30A 0.9800 . ?
C30 H30B 0.9800 . ?
C30 H30C 0.9800 . ?
C34 H34A 0.9800 . ?
C34 H34B 0.9800 . ?
C34 H34C 0.9800 . ?
C33 H33A 0.9800 . ?
C33 H33B 0.9800 . ?
C33 H33C 0.9800 . ?
C71 H71A 0.9800 . ?
C71 H71B 0.9800 . ?
C71 H71C 0.9800 . ?
C9 H9A 0.9800 . ?
C9 H9B 0.9800 . ?
C9 H9C 0.9800 . ?
C29 H29A 0.9800 . ?
C29 H29B 0.9800 . ?
C29 H29C 0.9800 . ?
C37 H37 0.9500 . ?
C37 C41 1.417(3) . ?
C41 H41 0.9500 . ?
C70 H70A 0.9800 . ?
C70 H70B 0.9800 . ?
C70 H70C 0.9800 . ?
C84 H84A 0.9800 . ?
C84 H84B 0.9800 . ?
C84 H84C 0.9800 . ?
C84 C83 1.450(3) . ?
C54 H54A 0.9800 . ?
C54 H54B 0.9800 . ?
C54 H54C 0.9800 . ?
C83 N5 1.141(3) . ?
N6 C85 1.130(6) . ?
C85 C86 1.473(6) . ?
C86 H86A 0.9800 . ?
C86 H86B 0.9800 . ?
C86 H86C 0.9800 . ?

loop_
_geom_torsion_atom_site_label_1
_geom_torsion_atom_site_label_2
_geom_torsion_atom_site_label_3
_geom_torsion_atom_site_label_4
_geom_torsion
_geom_torsion_site_symmetry_1
_geom_torsion_site_symmetry_2
_geom_torsion_site_symmetry_3
_geom_torsion_site_symmetry_4
_geom_torsion_publ_flag
As2 O5 C43 C42 2.88(15) . . . . ?
As2 O5 C43 C44 178.66(10) . . . . ?
As2 O6 C63 C62 3.53(14) . . . . ?
As2 O6 C63 C64 -174.04(10) . . . . ?
As2 N3 C42 C43 -2.43(14) . . . . ?
As2 N3 C42 C47 -179.57(11) . . . . ?
As2 N3 C56 C57 11.71(14) . . . . ?
As2 N3 C56 C61 -164.11(11) . . . . ?
As2 N4 C57 C56 -16.12(14) . . . . ?
As2 N4 C57 C58 159.42(11) . . . . ?
As2 N4 C62 C63 -3.49(14) . . . . ?
As2 N4 C62 C67 172.23(11) . . . . ?
As1 O1 C1 C2 12.73(14) . . . . ?
As1 O1 C1 C6 -164.10(10) . . . . ?
As1 O2 C22 C21 7.71(15) . . . . ?
As1 O2 C22 C23 -174.65(11) . . . . ?
As1 N1 C15 C16 -11.88(14) . . . . ?
As1 N1 C15 C20 166.26(11) . . . . ?
As1 N1 C2 C1 -11.28(14) . . . . ?
As1 N1 C2 C3 164.44(11) . . . . ?
As1 N2 C16 C15 10.28(14) . . . . ?
As1 N2 C16 C17 -168.24(11) . . . . ?
As1 N2 C21 C22 -4.64(14) . . . . ?
As1 N2 C21 C26 177.17(12) . . . . ?
Fe2 As2 O5 C43 108.61(8) . . . . ?
Fe2 As2 O6 C63 -114.08(8) . . . . ?
Fe2 As2 N4 C57 -93.70(9) . . . . ?
Fe2 As2 N4 C62 106.31(9) . . . . ?
Fe2 C82 C81 C80 61.07(10) . . . . ?
Fe2 C82 C78 C79 -59.85(10) . . . . ?
Fe2 C81 C80 C79 60.12(11) . . . . ?
Fe2 C78 C79 C80 -60.81(11) . . . . ?
Fe2 C80 C79 C78 61.08(10) . . . . ?
Fe1 As1 O1 C1 -128.80(8) . . . . ?
Fe1 As1 O2 C22 103.91(9) . . . . ?
Fe1 C39 C38 C37 -60.62(11) . . . . ?
Fe1 C39 C40 C41 59.75(11) . . . . ?
Fe1 C38 C37 C41 -60.02(11) . . . . ?
Fe1 C40 C41 C37 60.77(11) . . . . ?
Fe1 C37 C41 C40 -61.02(11) . . . . ?
O5 As2 O6 C63 135.93(9) . . . . ?
O5 As2 N4 C57 91.73(11) . . . . ?
O5 As2 N4 C62 -68.26(11) . . . . ?
O5 C43 C44 C45 -176.38(12) . . . . ?
O5 C43 C44 C52 0.5(2) . . . . ?
O1 As1 O2 C22 -157.11(10) . . . . ?
O1 C1 C6 C5 177.34(12) . . . . ?
O1 C1 C6 C7 -2.0(2) . . . . ?
O6 As2 O5 C43 -149.86(9) . . . . ?
O6 As2 N4 C57 164.34(10) . . . . ?
O6 As2 N4 C62 4.35(9) . . . . ?
O6 C63 C62 N4 0.00(16) . . . . ?
O6 C63 C62 C67 -176.11(11) . . . . ?
O6 C63 C64 C65 176.44(12) . . . . ?
O6 C63 C64 C72 -1.49(19) . . . . ?
O2 As1 O1 C1 124.02(9) . . . . ?
O2 C22 C23 C24 -174.86(13) . . . . ?
O2 C22 C23 C31 3.9(2) . . . . ?
N3 As2 O5 C43 -3.33(9) . . . . ?
N3 As2 O6 C63 66.15(12) . . . . ?
N3 As2 N4 C57 18.02(9) . . . . ?
N3 As2 N4 C62 -141.97(10) . . . . ?
N3 C42 C43 O5 -0.22(16) . . . . ?
N3 C42 C43 C44 -176.01(12) . . . . ?
N3 C42 C47 C46 175.97(12) . . . . ?
N3 C56 C61 C60 174.56(13) . . . . ?
N1 As1 O1 C1 -15.04(9) . . . . ?
N1 As1 O2 C22 -82.69(11) . . . . ?
N1 C15 C20 C19 179.49(13) . . . . ?
N1 C2 C1 O1 -0.71(16) . . . . ?
N1 C2 C1 C6 176.16(12) . . . . ?
N1 C2 C3 C4 -175.45(13) . . . . ?
N4 As2 O5 C43 -76.84(11) . . . . ?
N4 As2 O6 C63 -4.32(9) . . . . ?
N4 C57 C56 N3 2.66(16) . . . . ?
N4 C57 C56 C61 178.86(12) . . . . ?
N4 C57 C58 C59 -178.10(13) . . . . ?
N4 C62 C67 C66 -176.05(13) . . . . ?
N2 As1 O1 C1 52.77(13) . . . . ?
N2 As1 O2 C22 -8.12(10) . . . . ?
N2 C16 C15 N1 1.04(16) . . . . ?
N2 C16 C15 C20 -177.22(12) . . . . ?
N2 C16 C17 C18 178.67(13) . . . . ?
N2 C21 C22 O2 -1.82(17) . . . . ?
N2 C21 C22 C23 -179.48(13) . . . . ?
N2 C21 C26 C25 176.17(13) . . . . ?
C63 C62 C67 C66 -0.66(19) . . . . ?
C63 C64 C72 C73 -176.10(12) . . . . ?
C63 C64 C72 C75 63.43(16) . . . . ?
C63 C64 C72 C74 -57.16(16) . . . . ?
C57 N4 C62 C63 -159.77(13) . . . . ?
C57 N4 C62 C67 16.0(2) . . . . ?
C57 C56 C61 C60 -1.0(2) . . . . ?
C57 C58 C59 C60 0.7(2) . . . . ?
C62 N4 C57 C56 140.37(13) . . . . ?
C62 N4 C57 C58 -44.1(2) . . . . ?
C62 C63 C64 C65 -0.99(18) . . . . ?
C62 C63 C64 C72 -178.93(12) . . . . ?
C62 C67 C66 C65 -0.61(19) . . . . ?
C62 C67 C66 C68 177.94(12) . . . . ?
C16 N2 C21 C22 150.83(13) . . . . ?
C16 N2 C21 C26 -27.4(2) . . . . ?
C16 C15 C20 C19 -2.5(2) . . . . ?
C16 C17 C18 C19 -0.8(2) . . . . ?
C15 N1 C2 C1 -155.83(12) . . . . ?
C15 N1 C2 C3 19.9(2) . . . . ?
C15 C16 C17 C18 0.2(2) . . . . ?
C15 C20 C19 C18 1.9(2) . . . . ?
C42 N3 C56 C57 -143.77(13) . . . . ?
C42 N3 C56 C61 40.4(2) . . . . ?
C42 C43 C44 C45 -0.85(19) . . . . ?
C42 C43 C44 C52 176.04(13) . . . . ?
C21 N2 C16 C15 -145.16(13) . . . . ?
C21 N2 C16 C17 36.3(2) . . . . ?
C21 C22 C23 C24 2.6(2) . . . . ?
C21 C22 C23 C31 -178.61(13) . . . . ?
C21 C26 C25 C24 3.2(2) . . . . ?
C21 C26 C25 C27 -177.12(13) . . . . ?
C65 C64 C72 C73 6.08(18) . . . . ?
C65 C64 C72 C75 -114.38(14) . . . . ?
C65 C64 C72 C74 125.03(14) . . . . ?
C65 C66 C68 C69 -8.65(19) . . . . ?
C65 C66 C68 C71 -128.77(14) . . . . ?
C65 C66 C68 C70 111.36(15) . . . . ?
C56 N3 C42 C43 152.86(13) . . . . ?
C56 N3 C42 C47 -24.3(2) . . . . ?
C56 C57 C58 C59 -2.8(2) . . . . ?
C2 N1 C15 C16 132.66(13) . . . . ?
C2 N1 C15 C20 -49.2(2) . . . . ?
C2 C1 C6 C5 0.72(19) . . . . ?
C2 C1 C6 C7 -178.65(12) . . . . ?
C2 C3 C4 C5 -0.7(2) . . . . ?
C2 C3 C4 C11 176.54(12) . . . . ?
C1 C2 C3 C4 0.0(2) . . . . ?
C17 C16 C15 N1 179.68(12) . . . . ?
C17 C16 C15 C20 1.43(19) . . . . ?
C22 C21 C26 C25 -1.9(2) . . . . ?
C22 C23 C24 C25 -1.3(2) . . . . ?
C22 C23 C31 C32 -63.32(19) . . . . ?
C22 C23 C31 C34 57.74(19) . . . . ?
C22 C23 C31 C33 177.09(15) . . . . ?
C20 C19 C18 C17 -0.2(2) . . . . ?
C82 C81 C80 Fe2 -61.59(10) . . . . ?
C82 C81 C80 C79 -1.47(17) . . . . ?
C82 C78 C79 Fe2 60.48(10) . . . . ?
C82 C78 C79 C80 -0.33(17) . . . . ?
C5 C4 C11 C12 -5.90(19) . . . . ?
C5 C4 C11 C14 113.26(15) . . . . ?
C5 C4 C11 C13 -126.52(14) . . . . ?
C67 C66 C68 C69 172.86(13) . . . . ?
C67 C66 C68 C71 52.73(17) . . . . ?
C67 C66 C68 C70 -67.14(16) . . . . ?
C64 C63 C62 N4 177.61(11) . . . . ?
C64 C63 C62 C67 1.50(19) . . . . ?
C64 C65 C66 C67 1.1(2) . . . . ?
C64 C65 C66 C68 -177.37(12) . . . . ?
C58 C57 C56 N3 -173.17(12) . . . . ?
C58 C57 C56 C61 3.03(19) . . . . ?
C81 C82 C78 Fe2 59.27(10) . . . . ?
C81 C82 C78 C79 -0.58(17) . . . . ?
C81 C80 C79 Fe2 -59.96(10) . . . . ?
C81 C80 C79 C78 1.12(17) . . . . ?
C3 C2 C1 O1 -176.82(12) . . . . ?
C3 C2 C1 C6 0.0(2) . . . . ?
C3 C4 C11 C12 176.94(13) . . . . ?
C3 C4 C11 C14 -63.90(16) . . . . ?
C3 C4 C11 C13 56.32(17) . . . . ?
C43 C42 C47 C46 -0.96(19) . . . . ?
C46 C45 C44 C43 -0.1(2) . . . . ?
C46 C45 C44 C52 -177.02(13) . . . . ?
C47 C42 C43 O5 177.19(11) . . . . ?
C47 C42 C43 C44 1.4(2) . . . . ?
C47 C46 C45 C44 0.5(2) . . . . ?
C47 C46 C48 C49 -140.52(14) . . . . ?
C47 C46 C48 C51 99.90(16) . . . . ?
C47 C46 C48 C50 -20.69(19) . . . . ?
C23 C24 C25 C26 -1.6(2) . . . . ?
C23 C24 C25 C27 178.72(14) . . . . ?
C26 C21 C22 O2 176.55(12) . . . . ?
C26 C21 C22 C23 -1.1(2) . . . . ?
C26 C25 C27 C28 53.96(18) . . . . ?
C26 C25 C27 C30 173.59(13) . . . . ?
C26 C25 C27 C29 -65.88(17) . . . . ?
C24 C23 C31 C32 115.37(16) . . . . ?
C24 C23 C31 C34 -123.57(16) . . . . ?
C24 C23 C31 C33 -4.2(2) . . . . ?
C24 C25 C27 C28 -126.36(16) . . . . ?
C24 C25 C27 C30 -6.7(2) . . . . ?
C24 C25 C27 C29 113.80(16) . . . . ?
C59 C60 C61 C56 -1.1(2) . . . . ?
C66 C65 C64 C63 -0.32(19) . . . . ?
C66 C65 C64 C72 177.58(12) . . . . ?
C4 C5 C6 C1 -1.5(2) . . . . ?
C4 C5 C6 C7 177.81(13) . . . . ?
C61 C60 C59 C58 1.3(2) . . . . ?
C45 C46 C47 C42 0.04(19) . . . . ?
C45 C46 C48 C49 41.94(18) . . . . ?
C45 C46 C48 C51 -77.64(17) . . . . ?
C45 C46 C48 C50 161.77(13) . . . . ?
C48 C46 C47 C42 -177.53(12) . . . . ?
C48 C46 C45 C44 178.13(13) . . . . ?
C78 C82 C81 Fe2 -59.81(10) . . . . ?
C78 C82 C81 C80 1.26(16) . . . . ?
C6 C5 C4 C3 1.6(2) . . . . ?
C6 C5 C4 C11 -175.59(13) . . . . ?
C39 C38 C37 Fe1 60.74(10) . . . . ?
C39 C38 C37 C41 0.72(18) . . . . ?
C39 C40 C41 Fe1 -59.84(11) . . . . ?
C39 C40 C41 C37 0.93(18) . . . . ?
C8 C7 C6 C1 177.30(13) . . . . ?
C8 C7 C6 C5 -2.03(18) . . . . ?
C38 C39 C40 Fe1 -60.24(11) . . . . ?
C38 C39 C40 C41 -0.49(17) . . . . ?
C38 C37 C41 Fe1 60.00(11) . . . . ?
C38 C37 C41 C40 -1.02(18) . . . . ?
C10 C7 C6 C1 57.11(16) . . . . ?
C10 C7 C6 C5 -122.22(14) . . . . ?
C31 C23 C24 C25 179.97(14) . . . . ?
C40 C39 C38 Fe1 60.48(11) . . . . ?
C40 C39 C38 C37 -0.14(17) . . . . ?
C53 C52 C44 C43 50.27(19) . . . . ?
C53 C52 C44 C45 -133.01(15) . . . . ?
C55 C52 C44 C43 -69.75(17) . . . . ?
C55 C52 C44 C45 106.97(16) . . . . ?
C9 C7 C6 C1 -63.74(16) . . . . ?
C9 C7 C6 C5 116.92(14) . . . . ?
C54 C52 C44 C43 170.38(14) . . . . ?
C54 C52 C44 C45 -12.9(2) . . . . ?
